data_2240460
loop_
_publ_author_name
'Amiri, Nesrine'
'Nasri, Soumaya'
'Roisnel, Thierry'
'Simonneaux, G\'erard'
'Nasri, Habib'

_publ_section_title
;
 Crystal structure of
 diaqua[5,10,15,20-tetrakis(4-bromophenyl)porphyrinato-\k^4^<i>N</i>]magnesium
;
_journal_issue 3
_journal_name_full 'Acta Crystallographica Section E'
_journal_page_first m73
_journal_page_last m74
_journal_paper_doi 10.1107/S2056989015003722
_journal_volume 71
_journal_year 2015
_chemical_formula_iupac '[Mg (C44 H24 Br4 N4) (H2 O1)2]'
_chemical_formula_moiety 'C44 H28 Br4 Mg N4 O2'
_chemical_formula_sum 'C44 H28 Br4 Mg N4 O2'
_chemical_formula_weight 988.65
_chemical_name_systematic
;
Diaqua[5,10,15,20-tetrakis(4--bromophenyl)porphyrinato-\k^4^<i>N</i>]magnesium
;
_space_group_IT_number 87
_symmetry_cell_setting tetragonal
_symmetry_space_group_name_Hall '-I 4'
_symmetry_space_group_name_H-M 'I 4/m'
_atom_sites_solution_hydrogens geom
_atom_sites_solution_primary direct
_atom_sites_solution_secondary difmap
_audit_creation_method SHELXL-97
_cell_angle_alpha 90.00
_cell_angle_beta 90.00
_cell_angle_gamma 90.00
_cell_formula_units_Z 2
_cell_length_a 14.8313(10)
_cell_length_b 14.8313
_cell_length_c 9.3966(8)
_cell_measurement_reflns_used 1411
_cell_measurement_temperature 150(2)
_cell_measurement_theta_max 26.88
_cell_measurement_theta_min 2.57
_cell_volume 2066.9(2)
_computing_cell_refinement
;
SAINT (Bruker, 2006)
;
_computing_data_collection
;
APEX2 (Bruker, 2006)
;
_computing_data_reduction
;
SAINT (Bruker, 2006)
;
_computing_molecular_graphics
;
ORTEP-3 for Windows (Farrugia, 2012)
;
_computing_publication_material
;
WinGX (Farrugia, 2012)
;
_computing_structure_refinement
;
SHELXL-97 (Sheldrick, 2008)
;
_computing_structure_solution
;
SIR97 (Altomare <i>et al.</i>,  1999)
;
_diffrn_ambient_temperature 150(2)
_diffrn_measured_fraction_theta_full 0.99
_diffrn_measured_fraction_theta_max 0.99
_diffrn_measurement_device_type 'Bruker APEXII'
_diffrn_measurement_method 'CCD rotation images, thin slices'
_diffrn_radiation_monochromator graphite
_diffrn_radiation_type MoK\a
_diffrn_radiation_wavelength 0.71073
_diffrn_reflns_av_R_equivalents 0.0337
_diffrn_reflns_limit_h_max 19
_diffrn_reflns_limit_h_min -14
_diffrn_reflns_limit_k_max 18
_diffrn_reflns_limit_k_min -18
_diffrn_reflns_limit_l_max 12
_diffrn_reflns_limit_l_min -5
_diffrn_reflns_number 4471
_diffrn_reflns_theta_full 27.48
_diffrn_reflns_theta_max 27.48
_diffrn_reflns_theta_min 3.76
_exptl_absorpt_coefficient_mu 3.951
_exptl_absorpt_correction_T_max 0.575
_exptl_absorpt_correction_T_min 0.409
_exptl_absorpt_correction_type multi-scan
_exptl_absorpt_process_details
;
(<i>SADABS</i>; Bruker, 2006)
;
_exptl_crystal_colour black
_exptl_crystal_density_diffrn 1.589
_exptl_crystal_density_method 'not measured'
_exptl_crystal_description prism
_exptl_crystal_F_000 976
_exptl_crystal_size_max 0.37
_exptl_crystal_size_mid 0.27
_exptl_crystal_size_min 0.14
_refine_diff_density_max 0.496
_refine_diff_density_min -0.34
_refine_ls_extinction_method none
_refine_ls_goodness_of_fit_ref 1.058
_refine_ls_hydrogen_treatment mixed
_refine_ls_matrix_type full
_refine_ls_number_parameters 81
_refine_ls_number_reflns 1248
_refine_ls_number_restraints 0
_refine_ls_restrained_S_all 1.058
_refine_ls_R_factor_all 0.0504
_refine_ls_R_factor_gt 0.0309
_refine_ls_shift/su_max 0.009
_refine_ls_shift/su_mean 0.001
_refine_ls_structure_factor_coef Fsqd
_refine_ls_weighting_details 'calc w=1/[\s^2^(Fo^2^)+(0.0364P)^2^+0.9155P] where P=(Fo^2^+2Fc^2^)/3'
_refine_ls_weighting_scheme calc
_refine_ls_wR_factor_gt 0.0676
_refine_ls_wR_factor_ref 0.0732
_reflns_number_gt 940
_reflns_number_total 1248
_reflns_threshold_expression I>2sigma(I)
_cod_data_source_file wm5127sup1.cf
_cod_data_source_block I
_cod_database_code 2240460
_cod_database_fobs_code 2240460

loop_
_symmetry_equiv_pos_as_xyz
'x, y, z'
'-x, -y, z'
'-y, x, z'
'y, -x, z'
'x+1/2, y+1/2, z+1/2'
'-x+1/2, -y+1/2, z+1/2'
'-y+1/2, x+1/2, z+1/2'
'y+1/2, -x+1/2, z+1/2'
'-x, -y, -z'
'x, y, -z'
'y, -x, -z'
'-y, x, -z'
'-x+1/2, -y+1/2, -z+1/2'
'x+1/2, y+1/2, -z+1/2'
'y+1/2, -x+1/2, -z+1/2'
'-y+1/2, x+1/2, -z+1/2'

loop_
_atom_site_type_symbol
_atom_site_label
_atom_site_fract_x
_atom_site_fract_y
_atom_site_fract_z
_atom_site_U_iso_or_equiv
_atom_site_adp_type
_atom_site_calc_flag
_atom_site_refinement_flags
_atom_site_occupancy
_atom_site_symmetry_multiplicity
Mg Mg 0.5 0.5 0.5 0.0248(5) Uani d S 1 8
O O1 0.5 0.5 0.2636(4) 0.0376(9) Uani d S 1 4
H H1O1 0.473(4) 0.560(3) 0.210(6) 0.045 Uiso d P 0.5 1
N N1 0.46158(17) 0.36592(17) 0.5 0.0192(6) Uani d S 1 2
C C1 0.3751(2) 0.3337(2) 0.5 0.0183(7) Uani d S 1 2
C C2 0.3771(2) 0.2366(2) 0.5 0.0195(7) Uani d S 1 2
H H2 0.3262 0.1977 0.5 0.023 Uiso calc SR 1 2
C C3 0.4643(2) 0.2109(2) 0.5 0.0219(7) Uani d S 1 2
H H3 0.4865 0.1508 0.5 0.026 Uiso calc SR 1 2
C C4 0.5177(2) 0.2931(2) 0.5 0.0196(7) Uani d S 1 2
C C5 0.2966(2) 0.3872(2) 0.5 0.0179(7) Uani d S 1 2
C C11 0.2081(2) 0.33768(19) 0.5 0.0192(7) Uani d S 1 2
C C12 0.16663(16) 0.31403(16) 0.6263(3) 0.0307(6) Uani d . 1 1
H H12 0.1942 0.3299 0.714 0.037 Uiso calc R 1 1
C C13 0.08517(16) 0.26732(17) 0.6273(3) 0.0324(6) Uani d . 1 1
H H13 0.0572 0.2512 0.7146 0.039 Uiso calc R 1 1
C C14 0.0463(2) 0.2451(2) 0.5 0.0229(7) Uani d S 1 2
Br Br1 -0.06342(2) 0.17805(2) 0.5 0.03531(15) Uani d S 1 2

loop_
_atom_site_aniso_label
_atom_site_aniso_U_11
_atom_site_aniso_U_22
_atom_site_aniso_U_33
_atom_site_aniso_U_12
_atom_site_aniso_U_13
_atom_site_aniso_U_23
Mg 0.0142(7) 0.0142(7) 0.0461(16) 0 0 0
O1 0.0376(13) 0.0376(13) 0.038(2) 0 0 0
N1 0.0124(13) 0.0162(14) 0.0290(16) -0.0007(10) 0 0
C1 0.0169(16) 0.0150(16) 0.0231(18) -0.0024(12) 0 0
C2 0.0199(16) 0.0152(15) 0.0233(18) -0.0031(12) 0 0
C3 0.0246(17) 0.0137(15) 0.0274(19) 0.0007(13) 0 0
C4 0.0186(16) 0.0167(16) 0.0234(18) -0.0014(13) 0 0
C5 0.0164(16) 0.0165(16) 0.0209(18) -0.0009(13) 0 0
C11 0.0166(16) 0.0114(15) 0.0296(19) 0.0002(12) 0 0
C12 0.0260(13) 0.0389(15) 0.0272(14) -0.0117(11) 0.0002(11) -0.0054(12)
C13 0.0295(14) 0.0356(15) 0.0321(15) -0.0096(11) 0.0095(12) -0.0013(12)
C14 0.0158(16) 0.0129(16) 0.040(2) -0.0010(12) 0 0
Br1 0.01523(19) 0.0223(2) 0.0684(3) -0.00419(14) 0 0

loop_
_atom_type_symbol
_atom_type_description
_atom_type_scat_dispersion_real
_atom_type_scat_dispersion_imag
_atom_type_scat_source
C C 0.0033 0.0016 'International Tables Vol C Tables 4.2.6.8 and 6.1.1.4'
H H 0.0000 0.0000 'International Tables Vol C Tables 4.2.6.8 and 6.1.1.4'
N N 0.0061 0.0033 'International Tables Vol C Tables 4.2.6.8 and 6.1.1.4'
O O 0.0106 0.0060 'International Tables Vol C Tables 4.2.6.8 and 6.1.1.4'
Mg Mg 0.0486 0.0363 'International Tables Vol C Tables 4.2.6.8 and 6.1.1.4'
Br Br -0.2901 2.4595 'International Tables Vol C Tables 4.2.6.8 and 6.1.1.4'

loop_
_geom_angle_atom_site_label_1
_geom_angle_atom_site_label_2
_geom_angle_atom_site_label_3
_geom_angle_site_symmetry_1
_geom_angle_site_symmetry_3
_geom_angle
N1 Mg N1 11_566 . 89.998(2)
N1 Mg N1 . 9_666 180.00(14)
O1 Mg O1 9_666 . 180
Mg O1 H1O1 . . 117(3)
C4 N1 C1 . . 107.1(2)
C4 N1 Mg . . 126.4(2)
C1 N1 Mg . . 126.5(2)
N1 C1 C5 . . 125.3(3)
N1 C1 C2 . . 109.3(3)
C5 C1 C2 . . 125.5(3)
C3 C2 C1 . . 107.6(3)
C3 C2 H2 . . 126.2
C1 C2 H2 . . 126.2
C2 C3 C4 . . 106.6(3)
C2 C3 H3 . . 126.7
C4 C3 H3 . . 126.7
N1 C4 C5 . 3_655 125.5(3)
N1 C4 C3 . . 109.4(3)
C5 C4 C3 3_655 . 125.1(3)
C1 C5 C4 . 11_566 126.4(3)
C1 C5 C11 . . 116.5(3)
C4 C5 C11 11_566 . 117.1(3)
C12 C11 C12 . 10_556 118.3(3)
C12 C11 C5 . . 120.85(15)
C12 C11 C5 10_556 . 120.85(15)
C11 C12 C13 . . 121.3(2)
C11 C12 H12 . . 119.4
C13 C12 H12 . . 119.4
C14 C13 C12 . . 118.7(2)
C14 C13 H13 . . 120.7
C12 C13 H13 . . 120.7
C13 C14 C13 . 10_556 121.9(3)
C13 C14 Br1 . . 119.04(15)
C13 C14 Br1 10_556 . 119.05(15)

loop_
_geom_bond_atom_site_label_1
_geom_bond_atom_site_label_2
_geom_bond_site_symmetry_2
_geom_bond_distance
Mg N1 11_566 2.069(2)
Mg N1 . 2.069(2)
Mg N1 9_666 2.069(2)
Mg N1 3_655 2.069(2)
Mg O1 9_666 2.221(4)
Mg O1 . 2.221(4)
O1 H1O1 . 1.10(5)
N1 C4 . 1.363(4)
N1 C1 . 1.368(4)
C1 C5 . 1.409(4)
C1 C2 . 1.440(4)
C2 C3 . 1.348(4)
C2 H2 . 0.95
C3 C4 . 1.454(4)
C3 H3 . 0.95
C4 C5 3_655 1.412(4)
C5 C4 11_566 1.412(4)
C5 C11 . 1.504(4)
C11 C12 . 1.382(3)
C11 C12 10_556 1.382(3)
C12 C13 . 1.393(3)
C12 H12 . 0.95
C13 C14 . 1.369(3)
C13 H13 . 0.95
C14 C13 10_556 1.369(3)
C14 Br1 . 1.906(3)

loop_
_geom_hbond_atom_site_label_D
_geom_hbond_atom_site_label_H
_geom_hbond_atom_site_label_A
_geom_hbond_site_symmetry_A
_geom_hbond_distance_DH
_geom_hbond_distance_HA
_geom_hbond_distance_DA
_geom_hbond_angle_DHA
_geom_hbond_publ_flag
C13 H13 Cg1 11_555 0.95 2.74 3.615(3) 153 yes
O1 H1O1 Br1 5_554 1.10(5) 2.69(5) 3.741(3) 159(4) yes
C2 H2 Br1 4_555 0.95 2.966 3.914(3) 175.2(2) yes

loop_
_geom_torsion_atom_site_label_1
_geom_torsion_atom_site_label_2
_geom_torsion_atom_site_label_3
_geom_torsion_atom_site_label_4
_geom_torsion_site_symmetry_1
_geom_torsion_site_symmetry_4
_geom_torsion
N1 Mg N1 C4 11_566 . 180
N1 Mg N1 C4 3_655 . 0
O1 Mg N1 C4 9_666 . -90
O1 Mg N1 C4 . . 90
N1 Mg N1 C1 11_566 . 0
N1 Mg N1 C1 3_655 . 180
O1 Mg N1 C1 9_666 . 90
O1 Mg N1 C1 . . -90
C4 N1 C1 C5 . . 180
Mg N1 C1 C5 . . 0
C4 N1 C1 C2 . . 0
Mg N1 C1 C2 . . 180
N1 C1 C2 C3 . . 0
C5 C1 C2 C3 . . 180
C1 C2 C3 C4 . . 0
C1 N1 C4 C5 . 3_655 180
Mg N1 C4 C5 . 3_655 0
C1 N1 C4 C3 . . 0
Mg N1 C4 C3 . . 180
C2 C3 C4 N1 . . 0
C2 C3 C4 C5 . 3_655 180
N1 C1 C5 C4 . 11_566 0
C2 C1 C5 C4 . 11_566 180
N1 C1 C5 C11 . . 180
C2 C1 C5 C11 . . 0
C1 C5 C11 C12 . . 89.7(3)
C4 C5 C11 C12 11_566 . -90.3(3)
C1 C5 C11 C12 . 10_556 -89.7(3)
C4 C5 C11 C12 11_566 10_556 90.3(3)
C12 C11 C12 C13 10_556 . 0.2(5)
C5 C11 C12 C13 . . -179.3(2)
C11 C12 C13 C14 . . -0.1(4)
C12 C13 C14 C13 . 10_556 0.1(5)
C12 C13 C14 Br1 . . 178.2(2)
